data_8106212
loop_
_publ_author_name
'Liu, Lian-Wei'
'Zhao, Bang-Tun'

_publ_section_title
;
 The crystal structure of
 catena-poly[chlorido-(\m2-5-methyl-1,3,4-thiadiazole-2-thiolato-\k2
 S:N)mercury(II)], C3H3ClHgN2S2
;
_journal_issue 4
_journal_name_full 'Zeitschrift f\"ur Kristallographie - New Crystal Structures'
_journal_page_first 547
_journal_page_last 548
_journal_paper_doi 10.1515/ncrs-2017-0277
_journal_volume 233
_journal_year 2018
_chemical_formula_moiety 'C3 H3 Cl Hg N2 S2'
_chemical_formula_sum 'C3 H3 Cl Hg N2 S2'
_chemical_formula_weight 367.23
_space_group_crystal_system orthorhombic
_space_group_IT_number 33
_space_group_name_Hall 'P 2c -2n'
_space_group_name_H-M_alt 'P n a 21'
_atom_sites_solution_hydrogens geom
_cell_angle_alpha 90
_cell_angle_beta 90
_cell_angle_gamma 90
_cell_formula_units_Z 4
_cell_length_a 18.794(8)
_cell_length_b 4.0798(17)
_cell_length_c 10.093(4)
_cell_measurement_reflns_used 8942
_cell_measurement_temperature 291(2)
_cell_measurement_theta_max 0.8917
_cell_measurement_theta_min 0.6571
_cell_volume 773.9(6)
_computing_cell_refinement 'Bruker SMART [1]'
_computing_data_collection 'Bruker SMART [1]'
_computing_data_reduction 'Bruker SAINT [1]'
_computing_molecular_graphics 'Olex2 (Dolomanov et al., 2009)[2]'
_computing_publication_material 'Olex2 (Dolomanov et al., 2009)[2]'
_computing_structure_refinement 'SHELXL (Sheldrick, 2015)[3]'
_computing_structure_solution 'SHELXS (Sheldrick, 2015)[3]'
_diffrn_ambient_temperature 291.15
_diffrn_measured_fraction_theta_full 0.999
_diffrn_measured_fraction_theta_max 0.988
_diffrn_measurement_device_type 'CCD area detector'
_diffrn_measurement_method 'phi and omega scans'
_diffrn_radiation_type MoK\a
_diffrn_radiation_wavelength 0.71073
_diffrn_reflns_av_R_equivalents 0.0533
_diffrn_reflns_av_unetI/netI 0.0707
_diffrn_reflns_Laue_measured_fraction_full 0.999
_diffrn_reflns_Laue_measured_fraction_max 0.988
_diffrn_reflns_limit_h_max 22
_diffrn_reflns_limit_h_min -24
_diffrn_reflns_limit_k_max 5
_diffrn_reflns_limit_k_min -5
_diffrn_reflns_limit_l_max 13
_diffrn_reflns_limit_l_min -12
_diffrn_reflns_number 5143
_diffrn_reflns_point_group_measured_fraction_full 0.999
_diffrn_reflns_point_group_measured_fraction_max 0.989
_diffrn_reflns_theta_full 25.242
_diffrn_reflns_theta_max 28.278
_diffrn_reflns_theta_min 2.962
_exptl_absorpt_coefficient_mu 20.685
_exptl_absorpt_correction_T_max 0.4185
_exptl_absorpt_correction_T_min 0.1315
_exptl_absorpt_correction_type multi-scan
_exptl_absorpt_process_details sadabs
_exptl_crystal_colour colorless
_exptl_crystal_density_diffrn 3.152
_exptl_crystal_description block
_exptl_crystal_F_000 656
_exptl_crystal_size_max 0.165
_exptl_crystal_size_mid 0.092
_exptl_crystal_size_min 0.051
_exptl_transmission_factor_max 0.8714
_exptl_transmission_factor_min 0.5892
_refine_diff_density_max 1.789
_refine_diff_density_min -1.745
_refine_diff_density_rms 0.230
_refine_ls_abs_structure_details
;
 Refined as an inversion twin.
;
_refine_ls_abs_structure_Flack 0.09(2)
_refine_ls_extinction_coef .
_refine_ls_extinction_method none
_refine_ls_goodness_of_fit_ref 1.018
_refine_ls_hydrogen_treatment constr
_refine_ls_matrix_type full
_refine_ls_number_parameters 84
_refine_ls_number_reflns 1849
_refine_ls_number_restraints 43
_refine_ls_restrained_S_all 1.009
_refine_ls_R_factor_all 0.0693
_refine_ls_R_factor_gt 0.0437
_refine_ls_shift/su_max 0.000
_refine_ls_shift/su_mean 0.000
_refine_ls_structure_factor_coef Fsqd
_refine_ls_weighting_details 'w=1/[\s^2^(Fo^2^)+(0.0410P)^2^] where P=(Fo^2^+2Fc^2^)/3'
_refine_ls_weighting_scheme calc
_refine_ls_wR_factor_gt 0.0922
_refine_ls_wR_factor_ref 0.1024
_reflns_Friedel_coverage 0.898
_reflns_Friedel_fraction_full 1.000
_reflns_Friedel_fraction_max 0.990
_reflns_number_gt 1354
_reflns_number_total 1849
_reflns_threshold_expression 'I > 2\s(I)'
_cod_data_source_file suppl_ncrs-2017-0277_suppl.cif
_cod_data_source_block a
_cod_original_cell_volume 773.8(6)
_cod_database_code 8106212
_shelx_space_group_comment
;
The symmetry employed for this shelxl refinement is uniquely defined
by the following loop, which should always be used as a source of
symmetry information in preference to the above space-group names.
They are only intended as comments.
;
_shelx_estimated_absorpt_t_max 0.418
_shelx_estimated_absorpt_t_min 0.132
_olex2_refinement_description
;
1. Twinned data refinement
 Scales: 0.91(2)
 0.09(2)
2. Fixed Uiso
 At 1.5 times of:
  All C(H,H,H) groups
3. Uiso/Uaniso restraints and constraints
All non-hydrogen atoms have similar U: within 2A with sigma of 0.02 and sigma
for terminal atoms of 0.04
4.a Idealised Me refined as rotating group:
 C3(H3A,H3B,H3C)
;
_olex2_submission_special_instructions 'No special instructions were received'

loop_
_space_group_symop_operation_xyz
'x, y, z'
'-x, -y, z+1/2'
'x+1/2, -y+1/2, z'
'-x+1/2, y+1/2, z+1/2'

loop_
_atom_site_label
_atom_site_type_symbol
_atom_site_fract_x
_atom_site_fract_y
_atom_site_fract_z
_atom_site_U_iso_or_equiv
_atom_site_adp_type
_atom_site_occupancy
_atom_site_site_symmetry_order
_atom_site_calc_flag
_atom_site_refinement_flags_posn
_atom_site_refinement_flags_adp
_atom_site_refinement_flags_occupancy
_atom_site_disorder_assembly
_atom_site_disorder_group
Hg1 Hg 1.05409(4) 1.19998(15) 0.01403(8) 0.0499(2) Uani 1 1 d . U . . .
Cl1 Cl 1.1325(3) 1.5467(15) 0.1282(6) 0.0642(14) Uani 1 1 d . U . . .
S1 S 0.8364(3) 0.5636(13) 0.0571(4) 0.0497(12) Uani 1 1 d . U . . .
S2 S 0.9645(3) 0.8633(13) -0.0819(5) 0.0513(13) Uani 1 1 d . U . . .
N1 N 0.9365(10) 0.869(4) 0.1863(16) 0.050(4) Uani 1 1 d . U . . .
N2 N 0.8866(10) 0.760(4) 0.2774(16) 0.051(4) Uani 1 1 d . U . . .
C1 C 0.9193(13) 0.776(4) 0.0618(18) 0.045(4) Uani 1 1 d . U . . .
C2 C 0.8300(11) 0.601(4) 0.2295(18) 0.042(4) Uani 1 1 d . U . . .
C3 C 0.7713(13) 0.476(5) 0.311(2) 0.060(6) Uani 1 1 d . U . . .
H3A H 0.774175 0.241065 0.315337 0.090 Uiso 1 1 calc GR . . . .
H3B H 0.726778 0.538356 0.271805 0.090 Uiso 1 1 calc GR . . . .
H3C H 0.774689 0.565630 0.398478 0.090 Uiso 1 1 calc GR . . . .

loop_
_atom_site_aniso_label
_atom_site_aniso_U_11
_atom_site_aniso_U_22
_atom_site_aniso_U_33
_atom_site_aniso_U_23
_atom_site_aniso_U_13
_atom_site_aniso_U_12
Hg1 0.0560(4) 0.0474(4) 0.0462(4) -0.0034(8) 0.0004(8) -0.0065(3)
Cl1 0.072(4) 0.061(3) 0.059(3) -0.006(2) -0.016(3) -0.010(3)
S1 0.052(3) 0.054(3) 0.043(3) -0.0015(17) -0.011(2) -0.008(3)
S2 0.069(4) 0.052(3) 0.032(2) 0.000(2) -0.001(3) -0.008(3)
N1 0.067(11) 0.055(10) 0.028(8) -0.001(6) -0.004(7) -0.012(8)
N2 0.053(10) 0.063(9) 0.037(7) 0.006(7) -0.002(7) -0.002(8)
C1 0.061(10) 0.037(9) 0.035(8) -0.008(6) -0.014(8) -0.003(8)
C2 0.040(10) 0.039(9) 0.046(9) 0.004(7) 0.002(8) -0.002(8)
C3 0.066(15) 0.056(13) 0.059(14) 0.004(9) 0.001(11) -0.004(11)

loop_
_atom_type_symbol
_atom_type_description
_atom_type_scat_dispersion_real
_atom_type_scat_dispersion_imag
_atom_type_scat_source
C C 0.0033 0.0016 'International Tables Vol C Tables 4.2.6.8 and 6.1.1.4'
H H 0.0000 0.0000 'International Tables Vol C Tables 4.2.6.8 and 6.1.1.4'
Cl Cl 0.1484 0.1585 'International Tables Vol C Tables 4.2.6.8 and 6.1.1.4'
Hg Hg -2.3894 9.2266 'International Tables Vol C Tables 4.2.6.8 and 6.1.1.4'
N N 0.0061 0.0033 'International Tables Vol C Tables 4.2.6.8 and 6.1.1.4'
S S 0.1246 0.1234 'International Tables Vol C Tables 4.2.6.8 and 6.1.1.4'

loop_
_geom_angle_atom_site_label_1
_geom_angle_atom_site_label_2
_geom_angle_atom_site_label_3
_geom_angle
_geom_angle_site_symmetry_1
_geom_angle_site_symmetry_3
Cl1 Hg1 S2 173.2(2) . .
Cl1 Hg1 N2 98.1(4) . 2_774
S2 Hg1 N2 88.1(4) . 2_774
C2 S1 C1 89.5(9) . .
C1 S2 Hg1 97.3(7) . .
C1 N1 N2 111.4(17) . .
N1 N2 Hg1 107.1(12) . 2_775
C2 N2 Hg1 133.9(13) . 2_775
C2 N2 N1 117.0(16) . .
S2 C1 S1 120.7(11) . .
N1 C1 S1 111.7(16) . .
N1 C1 S2 127.4(18) . .
N2 C2 S1 110.3(14) . .
N2 C2 C3 124.4(18) . .
C3 C2 S1 125.3(16) . .
C2 C3 H3A 109.5 . .
C2 C3 H3B 109.5 . .
C2 C3 H3C 109.5 . .
H3A C3 H3B 109.5 . .
H3A C3 H3C 109.5 . .
H3B C3 H3C 109.5 . .

loop_
_geom_bond_atom_site_label_1
_geom_bond_atom_site_label_2
_geom_bond_distance
_geom_bond_site_symmetry_2
Hg1 Cl1 2.345(5) .
Hg1 S2 2.379(6) .
Hg1 N2 2.640(17) 2_774
S1 C1 1.78(2) .
S1 C2 1.751(19) .
S2 C1 1.72(2) .
N1 N2 1.39(2) .
N1 C1 1.35(2) .
N2 C2 1.34(3) .
C2 C3 1.47(3) .
C3 H3A 0.9600 .
C3 H3B 0.9600 .
C3 H3C 0.9600 .

loop_
_geom_torsion_atom_site_label_1
_geom_torsion_atom_site_label_2
_geom_torsion_atom_site_label_3
_geom_torsion_atom_site_label_4
_geom_torsion
_geom_torsion_site_symmetry_1
_geom_torsion_site_symmetry_2
_geom_torsion_site_symmetry_3
_geom_torsion_site_symmetry_4
Hg1 S2 C1 S1 172.2(11) . . . .
Hg1 S2 C1 N1 -3(2) . . . .
Hg1 N2 C2 S1 -159.9(11) 2_775 . . .
Hg1 N2 C2 C3 20(3) 2_775 . . .
N1 N2 C2 S1 2(2) . . . .
N1 N2 C2 C3 -178.6(19) . . . .
N2 N1 C1 S1 3(2) . . . .
N2 N1 C1 S2 178.5(15) . . . .
C1 S1 C2 N2 -0.1(15) . . . .
C1 S1 C2 C3 -179.7(19) . . . .
C1 N1 N2 Hg1 163.2(14) . . . 2_775
C1 N1 N2 C2 -3(3) . . . .
C2 S1 C1 S2 -177.6(13) . . . .
C2 S1 C1 N1 -1.6(16) . . . .

loop_
_twin_individual_id
_twin_individual_mass_fraction_refined
1 0.91(2)
2 0.09(2)
